data_4079983
loop_
_publ_author_name
'Brown, Zachary D.'
'Erickson, Jeremy D.'
'Fettinger, James C.'
'Power, Philip P.'

_publ_section_title
;
 Facile, High-Yield Functionalization of Germanium and Tin by Oxidative
 Insertion of Tetrelenes into the E--H Bonds of Inorganic Acids (E = C, N,
 O, F): Arene Elimination versus Oxidative Addition and Formation of a
 Germanium Cation--Water Complex
;
_journal_issue 2
_journal_name_full Organometallics
_journal_page_first 617
_journal_paper_doi 10.1021/om301121x
_journal_volume 32
_journal_year 2013
_chemical_formula_moiety 'C48 H51 Ge N3'
_chemical_formula_sum 'C48 H51 Ge N3'
_chemical_formula_weight 742.51
_chemical_name_systematic
; 
 ? 
;
_space_group_IT_number 15
_symmetry_cell_setting monoclinic
_symmetry_space_group_name_Hall '-C 2yc'
_symmetry_space_group_name_H-M 'C 1 2/c 1'
_atom_sites_solution_hydrogens geom
_atom_sites_solution_primary direct
_atom_sites_solution_secondary difmap
_audit_creation_method SHELXL-97
_cell_angle_alpha 90.00
_cell_angle_beta 96.8410(10)
_cell_angle_gamma 90.00
_cell_formula_units_Z 4
_cell_length_a 10.6348(5)
_cell_length_b 19.1736(10)
_cell_length_c 19.5711(10)
_cell_measurement_reflns_used 1631
_cell_measurement_temperature 90(2)
_cell_measurement_theta_max 25.76
_cell_measurement_theta_min 2.20
_cell_volume 3962.3(3)
_computing_cell_refinement 'SAINT (7.68A) (Bruker, 2009)'
_computing_data_collection 'SMART (Version 5.054) (Bruker, 2002)'
_computing_data_reduction 'SAINT (7.68A) (Bruker, 2009)'
_computing_molecular_graphics 'Bruker SHELXTL'
_computing_publication_material 'Bruker SHELXTL'
_computing_structure_refinement 'SHELXL-97 (Sheldrick, 2008)'
_computing_structure_solution 'SHELXS-97 (Sheldrick, 2008)'
_diffrn_ambient_temperature 90(2)
_diffrn_measured_fraction_theta_full 0.999
_diffrn_measured_fraction_theta_max 0.999
_diffrn_measurement_device_type 'Bruker SMART1000 CCD'
_diffrn_measurement_method '\f and \w scans'
_diffrn_radiation_monochromator graphite
_diffrn_radiation_source 'fine-focus sealed tube'
_diffrn_radiation_type MoK\a
_diffrn_radiation_wavelength 0.71073
_diffrn_reflns_av_R_equivalents 0.0000
_diffrn_reflns_av_sigmaI/netI 0.0255
_diffrn_reflns_limit_h_max 13
_diffrn_reflns_limit_h_min -13
_diffrn_reflns_limit_k_max 24
_diffrn_reflns_limit_k_min 0
_diffrn_reflns_limit_l_max 25
_diffrn_reflns_limit_l_min 0
_diffrn_reflns_number 4548
_diffrn_reflns_theta_full 27.49
_diffrn_reflns_theta_max 27.49
_diffrn_reflns_theta_min 2.10
_exptl_absorpt_coefficient_mu 0.810
_exptl_absorpt_correction_T_max 0.8134
_exptl_absorpt_correction_T_min 0.6684
_exptl_absorpt_correction_type multi-scan
_exptl_absorpt_process_details 'TWINABS V2008/4 (Sheldrick, 2008)'
_exptl_crystal_colour Block
_exptl_crystal_density_diffrn 1.245
_exptl_crystal_density_method 'not measured'
_exptl_crystal_description Colorless
_exptl_crystal_F_000 1568
_exptl_crystal_size_max 0.54
_exptl_crystal_size_mid 0.32
_exptl_crystal_size_min 0.27
_refine_diff_density_max 0.324
_refine_diff_density_min -0.308
_refine_diff_density_rms 0.056
_refine_ls_extinction_method none
_refine_ls_goodness_of_fit_ref 1.312
_refine_ls_hydrogen_treatment mixed
_refine_ls_matrix_type full
_refine_ls_number_parameters 258
_refine_ls_number_reflns 4548
_refine_ls_number_restraints 1
_refine_ls_restrained_S_all 1.312
_refine_ls_R_factor_all 0.0613
_refine_ls_R_factor_gt 0.0548
_refine_ls_shift/su_max 0.000
_refine_ls_shift/su_mean 0.000
_refine_ls_structure_factor_coef Fsqd
_refine_ls_weighting_details 'calc w=1/[\s^2^(Fo^2^)+(0.0000P)^2^+10.9804P] where P=(Fo^2^+2Fc^2^)/3'
_refine_ls_weighting_scheme calc
_refine_ls_wR_factor_gt 0.1099
_refine_ls_wR_factor_ref 0.1115
_reflns_number_gt 4063
_reflns_number_total 4548
_reflns_threshold_expression >2sigma(I)
_cod_data_source_file om301121x_si_002.cif
_cod_data_source_block zb741
_cod_depositor_comments
;
The following automatic conversions were performed:

'_symmetry_cell_setting' value 'Monoclinic' changed to 'monoclinic'
according to /home/saulius/struct/CIF-dictionaries/cif_core.dic
dictionary named 'cif_core.dic' version 2.4.2 from
2011-04-26.

'_exptl_absorpt_correction_type' value 'Multi-scan'
changed to 'multi-scan' according to
/home/saulius/struct/CIF-dictionaries/cif_core.dic dictionary named
'cif_core.dic' version 2.4.2 from 2011-04-26.

Automatic conversion script
Id: cif_fix_values 1891 2012-01-12 08:04:46Z andrius 
;
_cod_original_sg_symbol_H-M 'C 2/c'
_cod_database_code 4079983

loop_
_symmetry_equiv_pos_as_xyz
'x, y, z'
'-x, y, -z+1/2'
'x+1/2, y+1/2, z'
'-x+1/2, y+1/2, -z+1/2'
'-x, -y, -z'
'x, -y, z-1/2'
'-x+1/2, -y+1/2, -z'
'x+1/2, -y+1/2, z-1/2'

loop_
_atom_site_label
_atom_site_type_symbol
_atom_site_fract_x
_atom_site_fract_y
_atom_site_fract_z
_atom_site_U_iso_or_equiv
_atom_site_adp_type
_atom_site_occupancy
_atom_site_symmetry_multiplicity
_atom_site_calc_flag
_atom_site_refinement_flags
Ge1 Ge 0.00182(9) 0.21941(2) 0.26542(2) 0.01616(16) Uani 0.50 1 d PD
H1 H 0.040(5) 0.258(3) 0.3316(18) 0.024 Uiso 0.50 1 d PD
N1 N -0.0448(4) 0.2953(2) 0.2045(2) 0.0248(9) Uani 0.50 1 d P
N2 N -0.0250(4) 0.3546(2) 0.2272(2) 0.0264(9) Uani 0.50 1 d P
N3 N 0.0000 0.41177(18) 0.2500 0.0556(12) Uani 1 2 d S
C1 C 0.1521(2) 0.16705(12) 0.23557(13) 0.0195(5) Uani 1 1 d .
C2 C 0.2025(2) 0.11521(12) 0.28289(13) 0.0210(5) Uani 1 1 d .
C3 C 0.2966(2) 0.07053(13) 0.26423(14) 0.0248(5) Uani 1 1 d .
H3 H 0.3276 0.0343 0.2948 0.030 Uiso 1 1 calc R
C4 C 0.3456(2) 0.07787(14) 0.20217(14) 0.0272(5) Uani 1 1 d .
H4 H 0.4051 0.0451 0.1889 0.033 Uiso 1 1 calc R
C5 C 0.3069(2) 0.13338(14) 0.15984(13) 0.0269(5) Uani 1 1 d .
H5 H 0.3459 0.1411 0.1193 0.032 Uiso 1 1 calc R
C6 C 0.2112(2) 0.17844(12) 0.17579(13) 0.0232(5) Uani 1 1 d .
C7 C 0.1824(2) 0.10938(12) 0.35792(13) 0.0222(5) Uani 1 1 d .
C8 C 0.2460(2) 0.15717(13) 0.40408(14) 0.0247(5) Uani 1 1 d .
C9 C 0.2550(2) 0.14414(14) 0.47478(14) 0.0270(5) Uani 1 1 d .
H9 H 0.2965 0.1773 0.5058 0.032 Uiso 1 1 calc R
C10 C 0.2052(2) 0.08425(15) 0.50122(15) 0.0310(6) Uani 1 1 d .
C11 C 0.1403(2) 0.03824(14) 0.45458(15) 0.0295(6) Uani 1 1 d .
H11 H 0.1038 -0.0025 0.4716 0.035 Uiso 1 1 calc R
C12 C 0.1270(2) 0.04980(13) 0.38403(14) 0.0249(5) Uani 1 1 d .
C13 C 0.3119(2) 0.22037(14) 0.37994(14) 0.0281(5) Uani 1 1 d .
H13A H 0.2496 0.2510 0.3541 0.042 Uiso 1 1 calc R
H13B H 0.3749 0.2057 0.3502 0.042 Uiso 1 1 calc R
H13C H 0.3541 0.2455 0.4198 0.042 Uiso 1 1 calc R
C14 C 0.2221(3) 0.07056(17) 0.57771(15) 0.0404(7) Uani 1 1 d .
H14A H 0.1702 0.1035 0.6005 0.061 Uiso 1 1 calc R
H14B H 0.3114 0.0766 0.5958 0.061 Uiso 1 1 calc R
H14C H 0.1955 0.0228 0.5865 0.061 Uiso 1 1 calc R
C15 C 0.0528(2) -0.00151(13) 0.33689(15) 0.0312(6) Uani 1 1 d .
H15A H 0.0402 -0.0445 0.3622 0.047 Uiso 1 1 calc R
H15B H 0.0996 -0.0120 0.2979 0.047 Uiso 1 1 calc R
H15C H -0.0297 0.0187 0.3198 0.047 Uiso 1 1 calc R
C16 C 0.1836(2) 0.24101(13) 0.13052(14) 0.0247(5) Uani 1 1 d .
C17 C 0.1214(2) 0.23428(12) 0.06382(13) 0.0225(5) Uani 1 1 d .
C18 C 0.0908(2) 0.29411(13) 0.02518(13) 0.0234(5) Uani 1 1 d .
H18 H 0.0480 0.2894 -0.0200 0.028 Uiso 1 1 calc R
C19 C 0.1207(2) 0.36051(13) 0.05038(13) 0.0245(5) Uani 1 1 d .
C20 C 0.1898(2) 0.36571(13) 0.11517(14) 0.0259(5) Uani 1 1 d .
H20 H 0.2142 0.4106 0.1326 0.031 Uiso 1 1 calc R
C21 C 0.2243(2) 0.30748(14) 0.15507(14) 0.0280(6) Uani 1 1 d .
C22 C 0.0864(2) 0.16406(13) 0.03309(14) 0.0254(5) Uani 1 1 d .
H22A H 0.0241 0.1699 -0.0076 0.038 Uiso 1 1 calc R
H22B H 0.0501 0.1352 0.0671 0.038 Uiso 1 1 calc R
H22C H 0.1623 0.1413 0.0197 0.038 Uiso 1 1 calc R
C23 C 0.0809(3) 0.42488(14) 0.00998(15) 0.0330(6) Uani 1 1 d .
H23A H 0.0637 0.4624 0.0416 0.040 Uiso 1 1 calc R
H23B H 0.0041 0.4150 -0.0214 0.040 Uiso 1 1 calc R
H23C H 0.1488 0.4393 -0.0167 0.040 Uiso 1 1 calc R
C24 C 0.3050(3) 0.31724(16) 0.22352(15) 0.0452(8) Uani 1 1 d .
H24A H 0.3613 0.3573 0.2207 0.068 Uiso 1 1 calc R
H24B H 0.3558 0.2752 0.2346 0.068 Uiso 1 1 calc R
H24C H 0.2502 0.3255 0.2596 0.068 Uiso 1 1 calc R

loop_
_atom_site_aniso_label
_atom_site_aniso_U_11
_atom_site_aniso_U_22
_atom_site_aniso_U_33
_atom_site_aniso_U_23
_atom_site_aniso_U_13
_atom_site_aniso_U_12
Ge1 0.0153(2) 0.01355(19) 0.0189(4) -0.00081(16) -0.0011(4) -0.0002(2)
N1 0.025(2) 0.018(2) 0.031(2) 0.0044(18) -0.0013(18) 0.0002(16)
N2 0.028(2) 0.0182(19) 0.033(3) 0.0007(16) 0.0045(18) 0.0001(16)
N3 0.074(3) 0.0189(17) 0.079(3) 0.000 0.030(2) 0.000
C1 0.0158(10) 0.0162(10) 0.0258(12) 0.0012(9) -0.0006(9) -0.0024(8)
C2 0.0157(10) 0.0194(11) 0.0274(13) 0.0011(10) 0.0007(9) -0.0022(9)
C3 0.0205(11) 0.0232(12) 0.0300(14) 0.0037(10) 0.0004(10) 0.0026(9)
C4 0.0220(12) 0.0291(13) 0.0303(14) -0.0043(11) 0.0020(10) 0.0034(10)
C5 0.0258(12) 0.0322(13) 0.0225(13) -0.0011(11) 0.0026(10) -0.0053(10)
C6 0.0219(11) 0.0228(12) 0.0233(13) 0.0009(10) -0.0035(10) -0.0074(9)
C7 0.0177(11) 0.0208(11) 0.0283(13) 0.0063(10) 0.0034(10) 0.0072(9)
C8 0.0202(11) 0.0258(12) 0.0281(13) 0.0068(10) 0.0033(10) 0.0057(9)
C9 0.0240(12) 0.0312(13) 0.0255(13) 0.0040(11) 0.0019(10) 0.0070(10)
C10 0.0260(13) 0.0352(14) 0.0330(15) 0.0126(12) 0.0086(11) 0.0137(11)
C11 0.0248(12) 0.0274(13) 0.0384(16) 0.0148(12) 0.0120(11) 0.0092(10)
C12 0.0201(11) 0.0218(12) 0.0335(14) 0.0085(10) 0.0065(10) 0.0075(9)
C13 0.0277(13) 0.0280(13) 0.0272(13) 0.0035(11) -0.0026(11) -0.0037(11)
C14 0.0442(17) 0.0486(18) 0.0301(16) 0.0151(14) 0.0109(13) 0.0108(14)
C15 0.0271(13) 0.0233(12) 0.0440(17) 0.0091(12) 0.0070(12) 0.0013(10)
C16 0.0236(12) 0.0228(12) 0.0271(13) 0.0033(10) 0.0013(10) -0.0060(9)
C17 0.0170(10) 0.0240(12) 0.0265(13) 0.0011(10) 0.0030(10) -0.0031(9)
C18 0.0181(11) 0.0312(13) 0.0205(12) 0.0020(10) 0.0007(9) -0.0014(9)
C19 0.0205(11) 0.0256(12) 0.0275(13) 0.0031(10) 0.0037(10) -0.0001(9)
C20 0.0282(13) 0.0211(12) 0.0289(14) -0.0021(10) 0.0050(11) -0.0063(10)
C21 0.0305(13) 0.0280(13) 0.0253(13) 0.0023(11) 0.0024(11) -0.0103(11)
C22 0.0224(12) 0.0266(12) 0.0267(13) 0.0006(11) 0.0002(10) -0.0042(10)
C23 0.0346(14) 0.0266(13) 0.0364(16) 0.0042(12) -0.0015(12) 0.0020(11)
C24 0.067(2) 0.0338(16) 0.0301(16) 0.0072(13) -0.0134(15) -0.0274(15)

loop_
_atom_type_symbol
_atom_type_description
_atom_type_scat_dispersion_real
_atom_type_scat_dispersion_imag
_atom_type_scat_source
C C 0.0033 0.0016 'International Tables Vol C Tables 4.2.6.8 and 6.1.1.4'
H H 0.0000 0.0000 'International Tables Vol C Tables 4.2.6.8 and 6.1.1.4'
N N 0.0061 0.0033 'International Tables Vol C Tables 4.2.6.8 and 6.1.1.4'
Ge Ge 0.1547 1.8001 'International Tables Vol C Tables 4.2.6.8 and 6.1.1.4'

loop_
_geom_angle_atom_site_label_1
_geom_angle_atom_site_label_2
_geom_angle_atom_site_label_3
_geom_angle
N1 Ge1 C1 110.58(15)
N1 Ge1 H1 101(2)
C1 Ge1 H1 110(2)
N2 N1 Ge1 117.3(4)
N3 N2 N1 177.0(5)
C6 C1 C2 118.6(2)
C6 C1 Ge1 127.32(17)
C2 C1 Ge1 114.05(17)
C3 C2 C1 119.0(2)
C3 C2 C7 113.4(2)
C1 C2 C7 126.8(2)
C4 C3 C2 121.5(2)
C4 C3 H3 119.3
C2 C3 H3 119.3
C5 C4 C3 119.2(2)
C5 C4 H4 120.4
C3 C4 H4 120.4
C4 C5 C6 121.0(2)
C4 C5 H5 119.5
C6 C5 H5 119.5
C5 C6 C1 119.9(2)
C5 C6 C16 117.3(2)
C1 C6 C16 122.6(2)
C8 C7 C12 119.1(2)
C8 C7 C2 117.6(2)
C12 C7 C2 121.7(2)
C9 C8 C7 119.5(2)
C9 C8 C13 118.4(2)
C7 C8 C13 122.1(2)
C10 C9 C8 122.1(3)
C10 C9 H9 118.9
C8 C9 H9 118.9
C9 C10 C11 117.4(3)
C9 C10 C14 120.5(3)
C11 C10 C14 122.1(3)
C12 C11 C10 122.3(2)
C12 C11 H11 118.8
C10 C11 H11 118.8
C11 C12 C7 119.5(2)
C11 C12 C15 119.2(2)
C7 C12 C15 121.2(2)
C8 C13 H13A 109.5
C8 C13 H13B 109.5
H13A C13 H13B 109.5
C8 C13 H13C 109.5
H13A C13 H13C 109.5
H13B C13 H13C 109.5
C10 C14 H14A 109.5
C10 C14 H14B 109.5
H14A C14 H14B 109.5
C10 C14 H14C 109.5
H14A C14 H14C 109.5
H14B C14 H14C 109.5
C12 C15 H15A 109.5
C12 C15 H15B 109.5
H15A C15 H15B 109.5
C12 C15 H15C 109.5
H15A C15 H15C 109.5
H15B C15 H15C 109.5
C17 C16 C21 119.5(2)
C17 C16 C6 121.0(2)
C21 C16 C6 119.4(2)
C18 C17 C16 119.1(2)
C18 C17 C22 119.4(2)
C16 C17 C22 121.6(2)
C19 C18 C17 122.3(2)
C19 C18 H18 118.9
C17 C18 H18 118.9
C18 C19 C20 117.6(2)
C18 C19 C23 121.9(2)
C20 C19 C23 120.5(2)
C21 C20 C19 122.1(2)
C21 C20 H20 119.0
C19 C20 H20 119.0
C20 C21 C16 119.1(2)
C20 C21 C24 118.9(2)
C16 C21 C24 122.1(2)
C17 C22 H22A 109.5
C17 C22 H22B 109.5
H22A C22 H22B 109.5
C17 C22 H22C 109.5
H22A C22 H22C 109.5
H22B C22 H22C 109.5
C19 C23 H23A 109.5
C19 C23 H23B 109.5
H23A C23 H23B 109.5
C19 C23 H23C 109.5
H23A C23 H23C 109.5
H23B C23 H23C 109.5
C21 C24 H24A 109.5
C21 C24 H24B 109.5
H24A C24 H24B 109.5
C21 C24 H24C 109.5
H24A C24 H24C 109.5
H24B C24 H24C 109.5

loop_
_geom_bond_atom_site_label_1
_geom_bond_atom_site_label_2
_geom_bond_distance
Ge1 N1 1.909(4)
Ge1 C1 2.031(2)
Ge1 H1 1.509(19)
N1 N2 1.231(6)
N2 N3 1.201(5)
C1 C6 1.410(3)
C1 C2 1.420(3)
C2 C3 1.398(3)
C2 C7 1.513(3)
C3 C4 1.385(4)
C3 H3 0.9500
C4 C5 1.381(4)
C4 H4 0.9500
C5 C6 1.398(4)
C5 H5 0.9500
C6 C16 1.499(3)
C7 C8 1.403(4)
C7 C12 1.409(3)
C8 C9 1.398(4)
C8 C13 1.504(3)
C9 C10 1.390(4)
C9 H9 0.9500
C10 C11 1.392(4)
C10 C14 1.509(4)
C11 C12 1.389(4)
C11 H11 0.9500
C12 C15 1.506(4)
C13 H13A 0.9800
C13 H13B 0.9800
C13 H13C 0.9800
C14 H14A 0.9800
C14 H14B 0.9800
C14 H14C 0.9800
C15 H15A 0.9800
C15 H15B 0.9800
C15 H15C 0.9800
C16 C17 1.397(3)
C16 C21 1.412(3)
C17 C18 1.391(3)
C17 C22 1.503(3)
C18 C19 1.388(3)
C18 H18 0.9500
C19 C20 1.391(4)
C19 C23 1.500(4)
C20 C21 1.387(4)
C20 H20 0.9500
C21 C24 1.514(4)
C22 H22A 0.9800
C22 H22B 0.9800
C22 H22C 0.9800
C23 H23A 0.9800
C23 H23B 0.9800
C23 H23C 0.9800
C24 H24A 0.9800
C24 H24B 0.9800
C24 H24C 0.9800

loop_
_geom_torsion_atom_site_label_1
_geom_torsion_atom_site_label_2
_geom_torsion_atom_site_label_3
_geom_torsion_atom_site_label_4
_geom_torsion
_geom_torsion_site_symmetry_1
_geom_torsion_site_symmetry_4
Ge1 Ge1 N1 N2 -153.4(5) 2 .
N1 Ge1 N1 N2 -6.7(3) 2 .
C1 Ge1 N1 N2 124.5(4) 2 .
C1 Ge1 N1 N2 -110.6(4) . .
N1 Ge1 N1 Ge1 146.7(4) 2 2
C1 Ge1 N1 Ge1 -82.1(2) 2 2
C1 Ge1 N1 Ge1 42.8(2) . 2
Ge1 Ge1 N1 N2 -149.1(3) 2 2
N1 Ge1 N1 N2 -2.40(18) 2 2
C1 Ge1 N1 N2 128.75(19) 2 2
C1 Ge1 N1 N2 -106.4(2) . 2
Ge1 N1 N2 N2 -1.6(10) 2 2
Ge1 N1 N2 N2 8.6(8) . 2
Ge1 N1 N2 N1 -4.8(4) 2 2
N2 N1 N2 N1 -3.1(6) 2 2
Ge1 N1 N2 N1 5.5(2) . 2
N1 N2 N3 N2 1.6(3) 2 2
Ge1 Ge1 C1 C6 29.6(2) 2 .
N1 Ge1 C1 C6 -75.6(3) 2 .
N1 Ge1 C1 C6 -5.2(3) . .
C1 Ge1 C1 C6 112.3(2) 2 .
Ge1 Ge1 C1 C2 -152.6(2) 2 .
N1 Ge1 C1 C2 102.2(2) 2 .
N1 Ge1 C1 C2 172.6(2) . .
C1 Ge1 C1 C2 -69.86(14) 2 .
N1 Ge1 C1 Ge1 -105.2(2) 2 2
N1 Ge1 C1 Ge1 -34.79(16) . 2
C1 Ge1 C1 Ge1 82.71(12) 2 2
C6 C1 C2 C3 -9.2(3) . .
Ge1 C1 C2 C3 162.69(18) 2 .
Ge1 C1 C2 C3 172.77(17) . .
C6 C1 C2 C7 159.5(2) . .
Ge1 C1 C2 C7 -28.5(3) 2 .
Ge1 C1 C2 C7 -18.5(3) . .
C1 C2 C3 C4 3.1(4) . .
C7 C2 C3 C4 -167.1(2) . .
C2 C3 C4 C5 4.5(4) . .
C3 C4 C5 C6 -5.7(4) . .
C4 C5 C6 C1 -0.6(4) . .
C4 C5 C6 C16 174.5(2) . .
C2 C1 C6 C5 8.0(3) . .
Ge1 C1 C6 C5 -165.19(18) 2 .
Ge1 C1 C6 C5 -174.26(18) . .
C2 C1 C6 C16 -166.8(2) . .
Ge1 C1 C6 C16 20.0(3) 2 .
Ge1 C1 C6 C16 11.0(3) . .
C3 C2 C7 C8 95.6(3) . .
C1 C2 C7 C8 -73.7(3) . .
C3 C2 C7 C12 -70.0(3) . .
C1 C2 C7 C12 120.7(3) . .
C12 C7 C8 C9 1.1(3) . .
C2 C7 C8 C9 -164.9(2) . .
C12 C7 C8 C13 177.5(2) . .
C2 C7 C8 C13 11.5(3) . .
C7 C8 C9 C10 1.5(4) . .
C13 C8 C9 C10 -175.0(2) . .
C8 C9 C10 C11 -2.7(4) . .
C8 C9 C10 C14 177.2(2) . .
C9 C10 C11 C12 1.4(4) . .
C14 C10 C11 C12 -178.5(2) . .
C10 C11 C12 C7 1.0(4) . .
C10 C11 C12 C15 -178.6(2) . .
C8 C7 C12 C11 -2.3(3) . .
C2 C7 C12 C11 163.1(2) . .
C8 C7 C12 C15 177.3(2) . .
C2 C7 C12 C15 -17.3(3) . .
C5 C6 C16 C17 72.7(3) . .
C1 C6 C16 C17 -112.3(3) . .
C5 C6 C16 C21 -105.5(3) . .
C1 C6 C16 C21 69.4(3) . .
C21 C16 C17 C18 -5.7(4) . .
C6 C16 C17 C18 176.1(2) . .
C21 C16 C17 C22 174.6(2) . .
C6 C16 C17 C22 -3.7(4) . .
C16 C17 C18 C19 0.5(4) . .
C22 C17 C18 C19 -179.8(2) . .
C17 C18 C19 C20 3.6(4) . .
C17 C18 C19 C23 -176.4(2) . .
C18 C19 C20 C21 -2.4(4) . .
C23 C19 C20 C21 177.6(3) . .
C19 C20 C21 C16 -2.7(4) . .
C19 C20 C21 C24 177.0(3) . .
C17 C16 C21 C20 6.8(4) . .
C6 C16 C21 C20 -174.9(2) . .
C17 C16 C21 C24 -172.9(3) . .
C6 C16 C21 C24 5.4(4) . .
